data_2217174
loop_
_publ_author_name
'Kai Zhao'
'Xian-Hong Yin'
'Cui-Wu Lin'
'Dong-Xu Meng'
'Fei-yan Wu'

_publ_section_title
;Bis[6-(3,5-dimethyl-1<i>H</i>-pyrazol-1-yl)picolinato]nickel(II)--aqua[6-(3,5-dimethyl-1<i>H</i>-pyrazol-1-yl)picolinic
 acid]dithiocyanatonickel(II) (1/1)
;
_journal_coeditor_code LH2574
_journal_issue 1
_journal_name_full 'Acta Crystallographica Section E'
_journal_page_first m84
_journal_page_last m85
_journal_paper_doi 10.1107/S1600536807063957
_journal_volume 64
_journal_year 2008
_chemical_formula_iupac '[Ni (C11 H10 N3 O2)2], [Ni (N C S)2 (C11 H11 N3 O2) (H2 O)]'
_chemical_formula_moiety 'C22 H20 N6 Ni O4, C13 H13 N5 Ni O3 S2'
_chemical_formula_sum 'C35 H33 N11 Ni2 O7 S2'
_chemical_formula_weight 901.26
_chemical_name_systematic
;
Bis[6-(3,5-dimethyl-1<i>H</i>-pyrazol-1-yl)picolinato]nickel(II)--aqua[6-
(3,5-dimethyl-1<i>H</i>-pyrazol-1-yl)picolinic acid]dithiocyanatonickel(II)
(1/1)
;
_space_group_IT_number 14
_symmetry_cell_setting monoclinic
_symmetry_space_group_name_Hall '-P 2ybc'
_symmetry_space_group_name_H-M 'P 1 21/c 1'
_atom_sites_solution_hydrogens geom
_atom_sites_solution_primary direct
_atom_sites_solution_secondary difmap
_audit_creation_method SHELXL-97
_cell_angle_alpha 90.00
_cell_angle_beta 99.086(2)
_cell_angle_gamma 90.00
_cell_formula_units_Z 4
_cell_length_a 13.8022(11)
_cell_length_b 9.0399(10)
_cell_length_c 31.836(2)
_cell_measurement_reflns_used 3753
_cell_measurement_temperature 298(2)
_cell_measurement_theta_max 22.877
_cell_measurement_theta_min 2.599
_cell_volume 3922.4(6)
_computing_cell_refinement 'SAINT (Bruker, 1996)'
_computing_data_collection 'SMART (Bruker, 1996)'
_computing_data_reduction 'SAINT (Bruker, 1996)'
_computing_molecular_graphics 'SHELXTL (Sheldrick, 1997b)'
_computing_publication_material 'SHELXTL (Sheldrick, 1997b)'
_computing_structure_refinement 'SHELXL97 (Sheldrick, 1997a)'
_computing_structure_solution 'SHELXS97 (Sheldrick, 1997a)'
_diffrn_ambient_temperature 298(2)
_diffrn_measured_fraction_theta_full 0.998
_diffrn_measured_fraction_theta_max 0.998
_diffrn_measurement_device_type 'Bruker SMART CCD'
_diffrn_measurement_method '\f and \w scans'
_diffrn_radiation_monochromator graphite
_diffrn_radiation_source 'fine-focus sealed tube'
_diffrn_radiation_type MoK\a
_diffrn_radiation_wavelength 0.71073
_diffrn_reflns_av_R_equivalents 0.0528
_diffrn_reflns_av_sigmaI/netI 0.0701
_diffrn_reflns_limit_h_max 16
_diffrn_reflns_limit_h_min -12
_diffrn_reflns_limit_k_max 10
_diffrn_reflns_limit_k_min -10
_diffrn_reflns_limit_l_max 37
_diffrn_reflns_limit_l_min -37
_diffrn_reflns_number 19154
_diffrn_reflns_theta_full 25.01
_diffrn_reflns_theta_max 25.01
_diffrn_reflns_theta_min 1.49
_diffrn_standards_decay_% 0
_diffrn_standards_interval_count 0
_diffrn_standards_number 0
_exptl_absorpt_coefficient_mu 1.129
_exptl_absorpt_correction_T_max 0.7503
_exptl_absorpt_correction_T_min 0.6133
_exptl_absorpt_correction_type multi-scan
_exptl_absorpt_process_details '(SADABS; Sheldrick, 1996)'
_exptl_crystal_colour blue
_exptl_crystal_density_diffrn 1.526
_exptl_crystal_density_method 'not measured'
_exptl_crystal_description prism
_exptl_crystal_F_000 1856
_exptl_crystal_size_max 0.48
_exptl_crystal_size_mid 0.33
_exptl_crystal_size_min 0.27
_refine_diff_density_max 0.598
_refine_diff_density_min -0.455
_refine_ls_extinction_method none
_refine_ls_goodness_of_fit_ref 1.033
_refine_ls_hydrogen_treatment constr
_refine_ls_matrix_type full
_refine_ls_number_parameters 514
_refine_ls_number_reflns 6905
_refine_ls_number_restraints 0
_refine_ls_restrained_S_all 1.033
_refine_ls_R_factor_all 0.0903
_refine_ls_R_factor_gt 0.0483
_refine_ls_shift/su_max 0.002
_refine_ls_shift/su_mean 0.000
_refine_ls_structure_factor_coef Fsqd
_refine_ls_weighting_details 'calc w=1/[\s^2^(Fo^2^)+(0.0377P)^2^+2.9546P] where P=(Fo^2^+2Fc^2^)/3'
_refine_ls_weighting_scheme calc
_refine_ls_wR_factor_gt 0.0968
_refine_ls_wR_factor_ref 0.1144
_reflns_number_gt 4381
_reflns_number_total 6905
_reflns_threshold_expression I>2\s(I)
_cod_data_source_file lh2574.cif
_cod_data_source_block I
_cod_depositor_comments
;
The following automatic conversions were performed:
'_symmetry_cell_setting' value 'Monoclinic' changed to 'monoclinic'
according to '/home/saulius/struct/CIF-dictionaries/cif_core.dic'
dictionary named 'cif_core.dic' version 2.4.1 from 2010-06-29.

Automatic conversion script
Id: cif_fix_enum 1527 2010-12-29 10:47:43Z saulius 

The following automatic conversions were performed:

'_symmetry_cell_setting' value 'Monoclinic' changed to 'monoclinic'
according to /home/saulius/struct/CIF-dictionaries/cif_core.dic
dictionary named 'cif_core.dic' version 2.4.1 from 2010-06-29.

Automatic conversion script
Id: cif_fix_values 1715 2011-07-08 13:25:40Z adriana 
;
_cod_original_sg_symbol_H-M 'P 21/c'
_cod_database_code 2217174
_cod_database_fobs_code 2217174

loop_
_symmetry_equiv_pos_as_xyz
'x, y, z'
'-x, y+1/2, -z+1/2'
'-x, -y, -z'
'x, -y-1/2, z-1/2'

loop_
_atom_site_type_symbol
_atom_site_label
_atom_site_fract_x
_atom_site_fract_y
_atom_site_fract_z
_atom_site_U_iso_or_equiv
_atom_site_adp_type
_atom_site_calc_flag
_atom_site_refinement_flags
_atom_site_occupancy
Ni Ni1 0.24058(4) 0.42965(6) 0.686675(15) 0.03842(17) Uani d . 1
Ni Ni2 0.19482(4) 1.00803(6) 0.438647(16) 0.03771(17) Uani d . 1
N N1 0.1467(2) 0.4084(4) 0.72917(9) 0.0320(8) Uani d . 1
N N2 0.2749(2) 0.3082(4) 0.77386(9) 0.0358(8) Uani d . 1
N N3 0.3262(2) 0.3327(4) 0.74042(10) 0.0390(9) Uani d . 1
N N4 0.2669(3) 0.6460(5) 0.70537(12) 0.0549(11) Uani d . 1
N N5 0.3293(3) 0.4463(5) 0.64300(12) 0.0596(11) Uani d . 1
N N6 0.1458(2) 1.1195(4) 0.48498(10) 0.0371(8) Uani d . 1
N N7 0.1818(3) 0.9150(4) 0.52584(11) 0.0464(9) Uani d . 1
N N8 0.2156(3) 0.8587(4) 0.49037(11) 0.0480(10) Uani d . 1
N N9 0.2380(2) 0.9084(4) 0.38931(10) 0.0350(8) Uani d . 1
N N10 0.3919(2) 0.9966(4) 0.41309(11) 0.0456(9) Uani d . 1
N N11 0.3475(3) 1.0611(4) 0.44472(11) 0.0445(9) Uani d . 1
O O1 0.1022(2) 0.5021(3) 0.65064(8) 0.0431(7) Uani d . 1
O O2 -0.0545(2) 0.5399(3) 0.65829(9) 0.0503(8) Uani d . 1
H H2 -0.0607 0.5608 0.6329 0.075 Uiso calc R 1
O O3 0.1967(2) 0.2198(3) 0.66053(8) 0.0434(7) Uani d . 1
H H3A 0.1346 0.2126 0.6575 0.052 Uiso d R 1
H H3B 0.2214 0.1521 0.6774 0.052 Uiso d R 1
O O4 0.1493(2) 1.2102(3) 0.40810(8) 0.0443(8) Uani d . 1
O O5 0.0809(2) 1.4260(4) 0.41996(9) 0.0555(9) Uani d . 1
O O6 0.0634(2) 0.9185(4) 0.40887(10) 0.0503(8) Uani d . 1
O O7 -0.0013(2) 0.8022(4) 0.34892(10) 0.0617(9) Uani d . 1
S S1 0.27353(13) 0.94691(16) 0.72189(5) 0.0834(5) Uani d . 1
S S2 0.47389(11) 0.47417(19) 0.59247(5) 0.0798(5) Uani d . 1
C C1 0.0358(3) 0.5031(5) 0.67191(13) 0.0390(10) Uani d . 1
C C2 0.0546(3) 0.4568(4) 0.71798(12) 0.0335(10) Uani d . 1
C C3 -0.0118(3) 0.4582(5) 0.74606(13) 0.0398(11) Uani d . 1
H H3 -0.0753 0.4936 0.7381 0.048 Uiso calc R 1
C C4 0.0204(3) 0.4045(5) 0.78678(12) 0.0445(11) Uani d . 1
H H4 -0.0223 0.4035 0.8066 0.053 Uiso calc R 1
C C5 0.1146(3) 0.3528(5) 0.79809(13) 0.0420(11) Uani d . 1
H H5 0.1361 0.3167 0.8253 0.050 Uiso calc R 1
C C6 0.1763(3) 0.3558(4) 0.76794(12) 0.0321(9) Uani d . 1
C C7 0.3009(4) 0.1860(6) 0.84664(13) 0.0617(15) Uani d . 1
H H7A 0.2817 0.2689 0.8623 0.093 Uiso calc R 1
H H7B 0.3541 0.1348 0.8637 0.093 Uiso calc R 1
H H7C 0.2463 0.1200 0.8397 0.093 Uiso calc R 1
C C8 0.3330(3) 0.2391(5) 0.80689(12) 0.0399(11) Uani d . 1
C C9 0.4223(3) 0.2198(5) 0.79409(13) 0.0508(13) Uani d . 1
H H9 0.4774 0.1756 0.8097 0.061 Uiso calc R 1
C C10 0.4148(3) 0.2792(5) 0.75302(13) 0.0463(12) Uani d . 1
C C11 0.4895(3) 0.2788(7) 0.72406(15) 0.0754(17) Uani d . 1
H H11A 0.4582 0.2991 0.6955 0.113 Uiso calc R 1
H H11B 0.5206 0.1836 0.7250 0.113 Uiso calc R 1
H H11C 0.5379 0.3534 0.7330 0.113 Uiso calc R 1
C C12 0.2685(3) 0.7709(6) 0.71093(13) 0.0510(13) Uani d . 1
C C13 0.3893(3) 0.4586(5) 0.62209(14) 0.0462(12) Uani d . 1
C C14 0.1163(3) 1.3025(5) 0.43136(13) 0.0401(11) Uani d . 1
C C15 0.1182(3) 1.2592(5) 0.47733(12) 0.0381(10) Uani d . 1
C C16 0.0964(3) 1.3499(5) 0.50913(13) 0.0508(12) Uani d . 1
H H16 0.0774 1.4475 0.5035 0.061 Uiso calc R 1
C C17 0.1033(4) 1.2930(6) 0.54967(15) 0.0628(15) Uani d . 1
H H17 0.0903 1.3531 0.5718 0.075 Uiso calc R 1
C C18 0.1292(4) 1.1482(6) 0.55737(14) 0.0615(14) Uani d . 1
H H18 0.1324 1.1080 0.5844 0.074 Uiso calc R 1
C C19 0.1505(3) 1.0632(5) 0.52399(12) 0.0418(11) Uani d . 1
C C20 0.1528(4) 0.8318(6) 0.59934(14) 0.0778(18) Uani d . 1
H H20A 0.1516 0.7380 0.6134 0.117 Uiso calc R 1
H H20B 0.0881 0.8735 0.5948 0.117 Uiso calc R 1
H H20C 0.1968 0.8975 0.6168 0.117 Uiso calc R 1
C C21 0.1873(4) 0.8106(6) 0.55735(15) 0.0553(13) Uani d . 1
C C22 0.2273(4) 0.6904(6) 0.54170(17) 0.0657(16) Uani d . 1
H H22 0.2416 0.6013 0.5559 0.079 Uiso calc R 1
C C23 0.2435(3) 0.7226(5) 0.50052(16) 0.0541(13) Uani d . 1
C C24 0.2874(4) 0.6305(6) 0.46946(17) 0.0754(16) Uani d . 1
H H24A 0.2416 0.6219 0.4435 0.113 Uiso calc R 1
H H24B 0.3024 0.5339 0.4812 0.113 Uiso calc R 1
H H24C 0.3465 0.6766 0.4636 0.113 Uiso calc R 1
C C25 0.0685(3) 0.8525(5) 0.37462(15) 0.0445(11) Uani d . 1
C C26 0.1699(3) 0.8374(5) 0.36265(13) 0.0414(11) Uani d . 1
C C27 0.1926(4) 0.7616(6) 0.32851(15) 0.0631(15) Uani d . 1
H H27 0.1443 0.7141 0.3096 0.076 Uiso calc R 1
C C28 0.2895(4) 0.7578(7) 0.32308(17) 0.090(2) Uani d . 1
H H28 0.3074 0.7037 0.3007 0.108 Uiso calc R 1
C C29 0.3604(4) 0.8323(7) 0.35006(16) 0.0724(17) Uani d . 1
H H29 0.4258 0.8304 0.3463 0.087 Uiso calc R 1
C C30 0.3305(3) 0.9101(5) 0.38296(13) 0.0432(11) Uani d . 1
C C31 0.5563(4) 0.9984(8) 0.3858(2) 0.101(2) Uani d . 1
H H31A 0.6165 1.0528 0.3925 0.152 Uiso calc R 1
H H31B 0.5267 1.0195 0.3571 0.152 Uiso calc R 1
H H31C 0.5697 0.8944 0.3887 0.152 Uiso calc R 1
C C32 0.4878(3) 1.0429(6) 0.41551(18) 0.0625(15) Uani d . 1
C C33 0.5031(4) 1.1323(6) 0.44985(19) 0.0762(17) Uani d . 1
H H33 0.5619 1.1792 0.4604 0.091 Uiso calc R 1
C C34 0.4170(4) 1.1430(6) 0.46687(16) 0.0598(14) Uani d . 1
C C35 0.3967(4) 1.2296(7) 0.50418(18) 0.092(2) Uani d . 1
H H35A 0.3399 1.2905 0.4960 0.139 Uiso calc R 1
H H35B 0.4522 1.2911 0.5143 0.139 Uiso calc R 1
H H35C 0.3850 1.1632 0.5264 0.139 Uiso calc R 1

loop_
_atom_site_aniso_label
_atom_site_aniso_U_11
_atom_site_aniso_U_22
_atom_site_aniso_U_33
_atom_site_aniso_U_12
_atom_site_aniso_U_13
_atom_site_aniso_U_23
Ni1 0.0413(3) 0.0431(4) 0.0317(3) -0.0045(3) 0.0085(2) 0.0046(3)
Ni2 0.0444(3) 0.0363(4) 0.0326(3) 0.0026(3) 0.0067(2) -0.0028(3)
N1 0.038(2) 0.032(2) 0.0249(17) 0.0001(16) 0.0012(14) 0.0001(15)
N2 0.037(2) 0.041(2) 0.0298(18) 0.0009(17) 0.0051(15) 0.0014(16)
N3 0.036(2) 0.051(3) 0.0311(19) -0.0031(17) 0.0079(16) 0.0024(17)
N4 0.072(3) 0.044(3) 0.048(2) -0.011(2) 0.005(2) 0.004(2)
N5 0.056(3) 0.075(3) 0.052(2) -0.011(2) 0.019(2) 0.011(2)
N6 0.049(2) 0.035(2) 0.0282(18) 0.0041(17) 0.0076(16) 0.0030(16)
N7 0.062(3) 0.041(3) 0.036(2) 0.001(2) 0.0063(18) 0.0093(19)
N8 0.056(2) 0.036(2) 0.052(2) 0.0029(19) 0.0059(19) 0.0076(19)
N9 0.0298(19) 0.038(2) 0.0371(19) -0.0013(16) 0.0039(15) -0.0049(16)
N10 0.035(2) 0.052(3) 0.048(2) -0.0079(19) 0.0024(17) -0.005(2)
N11 0.047(2) 0.042(2) 0.042(2) -0.0011(19) -0.0036(17) -0.0094(18)
O1 0.0486(18) 0.0445(19) 0.0367(16) 0.0003(15) 0.0083(14) 0.0117(14)
O2 0.053(2) 0.057(2) 0.0382(16) 0.0213(16) 0.0000(14) 0.0132(15)
O3 0.0409(17) 0.047(2) 0.0415(17) 0.0019(14) 0.0045(13) 0.0029(14)
O4 0.062(2) 0.0406(19) 0.0318(16) 0.0103(16) 0.0115(14) 0.0055(14)
O5 0.081(2) 0.041(2) 0.0403(17) 0.0192(18) -0.0033(16) 0.0046(16)
O6 0.0394(18) 0.058(2) 0.0552(19) -0.0019(16) 0.0116(15) -0.0110(17)
O7 0.0389(19) 0.062(2) 0.079(2) -0.0089(17) -0.0065(17) -0.0135(19)
S1 0.1254(14) 0.0401(9) 0.0742(10) -0.0016(9) -0.0166(9) 0.0096(7)
S2 0.0663(9) 0.1134(14) 0.0672(9) -0.0227(9) 0.0334(7) -0.0160(9)
C1 0.053(3) 0.028(3) 0.034(2) 0.005(2) 0.002(2) 0.002(2)
C2 0.041(3) 0.029(3) 0.030(2) 0.0036(19) 0.0027(19) -0.0012(18)
C3 0.037(2) 0.044(3) 0.039(2) 0.008(2) 0.0085(19) 0.000(2)
C4 0.050(3) 0.055(3) 0.033(2) 0.001(2) 0.020(2) -0.001(2)
C5 0.044(3) 0.049(3) 0.034(2) 0.005(2) 0.010(2) 0.002(2)
C6 0.036(2) 0.029(2) 0.031(2) 0.0036(19) 0.0049(18) -0.0006(18)
C7 0.066(3) 0.079(4) 0.039(3) 0.024(3) 0.003(2) 0.021(3)
C8 0.051(3) 0.041(3) 0.026(2) 0.007(2) 0.000(2) 0.001(2)
C9 0.041(3) 0.069(4) 0.039(3) 0.011(2) -0.004(2) -0.003(2)
C10 0.033(3) 0.066(3) 0.040(3) -0.002(2) 0.005(2) -0.004(2)
C11 0.045(3) 0.122(5) 0.062(3) 0.011(3) 0.018(3) 0.008(3)
C12 0.057(3) 0.058(4) 0.033(3) -0.004(3) -0.008(2) 0.013(2)
C13 0.049(3) 0.049(3) 0.040(3) -0.010(2) 0.006(2) -0.003(2)
C14 0.046(3) 0.041(3) 0.031(2) 0.001(2) -0.001(2) -0.001(2)
C15 0.044(3) 0.041(3) 0.028(2) 0.003(2) 0.0025(19) 0.000(2)
C16 0.066(3) 0.044(3) 0.044(3) 0.020(2) 0.013(2) -0.003(2)
C17 0.086(4) 0.065(4) 0.042(3) 0.017(3) 0.026(3) -0.004(3)
C18 0.090(4) 0.067(4) 0.032(3) 0.009(3) 0.022(3) 0.006(3)
C19 0.046(3) 0.047(3) 0.033(2) 0.002(2) 0.009(2) 0.007(2)
C20 0.100(4) 0.086(5) 0.048(3) -0.016(3) 0.012(3) 0.034(3)
C21 0.061(3) 0.048(3) 0.053(3) -0.009(3) -0.004(3) 0.026(3)
C22 0.074(4) 0.044(4) 0.070(4) -0.014(3) -0.016(3) 0.029(3)
C23 0.054(3) 0.033(3) 0.070(3) 0.000(2) -0.007(3) 0.010(3)
C24 0.083(4) 0.041(3) 0.100(4) 0.011(3) 0.008(3) 0.002(3)
C25 0.038(3) 0.037(3) 0.056(3) -0.001(2) -0.001(2) 0.003(2)
C26 0.037(3) 0.042(3) 0.042(3) -0.003(2) -0.002(2) -0.009(2)
C27 0.059(3) 0.078(4) 0.052(3) -0.016(3) 0.006(3) -0.032(3)
C28 0.071(4) 0.134(6) 0.071(4) -0.017(4) 0.030(3) -0.062(4)
C29 0.044(3) 0.110(5) 0.068(3) -0.007(3) 0.024(3) -0.035(3)
C30 0.040(3) 0.047(3) 0.042(2) -0.002(2) 0.006(2) -0.006(2)
C31 0.045(3) 0.144(6) 0.120(5) -0.025(4) 0.029(3) -0.015(5)
C32 0.038(3) 0.065(4) 0.079(4) -0.011(3) -0.005(3) 0.014(3)
C33 0.051(4) 0.070(4) 0.098(4) -0.018(3) -0.018(3) -0.010(4)
C34 0.060(4) 0.043(3) 0.065(3) 0.001(3) -0.024(3) -0.008(3)
C35 0.103(5) 0.075(5) 0.085(4) 0.009(4) -0.029(4) -0.041(4)

loop_
_atom_type_symbol
_atom_type_description
_atom_type_scat_dispersion_real
_atom_type_scat_dispersion_imag
_atom_type_scat_source
C C 0.0033 0.0016 'International Tables Vol C Tables 4.2.6.8 and 6.1.1.4'
H H 0.0000 0.0000 'International Tables Vol C Tables 4.2.6.8 and 6.1.1.4'
N N 0.0061 0.0033 'International Tables Vol C Tables 4.2.6.8 and 6.1.1.4'
O O 0.0106 0.0060 'International Tables Vol C Tables 4.2.6.8 and 6.1.1.4'
Ni Ni 0.3393 1.1124 'International Tables Vol C Tables 4.2.6.8 and 6.1.1.4'
S S 0.1246 0.1234 'International Tables Vol C Tables 4.2.6.8 and 6.1.1.4'

loop_
_geom_angle_atom_site_label_1
_geom_angle_atom_site_label_2
_geom_angle_atom_site_label_3
_geom_angle
N5 Ni1 N1 177.66(14)
N5 Ni1 N4 91.74(17)
N1 Ni1 N4 89.96(14)
N5 Ni1 N3 105.60(15)
N1 Ni1 N3 75.79(12)
N4 Ni1 N3 96.29(14)
N5 Ni1 O3 87.85(14)
N1 Ni1 O3 90.23(12)
N4 Ni1 O3 171.48(13)
N3 Ni1 O3 92.01(12)
N5 Ni1 O1 101.21(14)
N1 Ni1 O1 77.24(11)
N4 Ni1 O1 88.07(14)
N3 Ni1 O1 152.66(12)
O3 Ni1 O1 83.67(11)
N9 Ni2 N6 175.49(14)
N9 Ni2 O6 79.14(12)
N6 Ni2 O6 99.25(13)
N9 Ni2 N8 107.83(14)
N6 Ni2 N8 76.48(14)
O6 Ni2 N8 96.22(13)
N9 Ni2 O4 97.64(12)
N6 Ni2 O4 78.03(12)
O6 Ni2 O4 87.26(12)
N8 Ni2 O4 154.51(13)
N9 Ni2 N11 76.01(13)
N6 Ni2 N11 105.36(14)
O6 Ni2 N11 155.04(13)
N8 Ni2 N11 93.56(14)
O4 Ni2 N11 93.71(13)
C6 N1 C2 120.3(3)
C6 N1 Ni1 121.4(3)
C2 N1 Ni1 118.2(2)
C8 N2 N3 110.7(3)
C8 N2 C6 132.7(3)
N3 N2 C6 116.6(3)
C10 N3 N2 105.7(3)
C10 N3 Ni1 140.7(3)
N2 N3 Ni1 113.6(2)
C12 N4 Ni1 168.9(4)
C13 N5 Ni1 171.5(4)
C15 N6 C19 120.2(4)
C15 N6 Ni2 117.7(3)
C19 N6 Ni2 121.6(3)
C21 N7 N8 110.9(4)
C21 N7 C19 131.9(4)
N8 N7 C19 117.2(3)
C23 N8 N7 105.5(4)
C23 N8 Ni2 142.0(3)
N7 N8 Ni2 112.3(3)
C30 N9 C26 120.7(4)
C30 N9 Ni2 122.3(3)
C26 N9 Ni2 117.0(3)
C32 N10 N11 111.2(4)
C32 N10 C30 132.4(4)
N11 N10 C30 116.1(3)
C34 N11 N10 104.8(4)
C34 N11 Ni2 142.5(4)
N10 N11 Ni2 112.4(2)
C1 O1 Ni1 112.6(3)
C1 O2 H2 109.5
Ni1 O3 H3A 109.5
Ni1 O3 H3B 109.6
H3A O3 H3B 108.2
C14 O4 Ni2 114.4(3)
C25 O6 Ni2 114.7(3)
O1 C1 O2 125.6(4)
O1 C1 C2 120.5(4)
O2 C1 C2 113.9(4)
N1 C2 C3 122.1(3)
N1 C2 C1 111.1(3)
C3 C2 C1 126.8(4)
C2 C3 C4 117.1(4)
C2 C3 H3 121.5
C4 C3 H3 121.5
C5 C4 C3 120.8(4)
C5 C4 H4 119.6
C3 C4 H4 119.6
C4 C5 C6 118.2(4)
C4 C5 H5 120.9
C6 C5 H5 120.9
N1 C6 C5 121.4(4)
N1 C6 N2 112.5(3)
C5 C6 N2 126.1(3)
C8 C7 H7A 109.5
C8 C7 H7B 109.5
H7A C7 H7B 109.5
C8 C7 H7C 109.5
H7A C7 H7C 109.5
H7B C7 H7C 109.5
N2 C8 C9 106.0(4)
N2 C8 C7 125.8(4)
C9 C8 C7 128.0(4)
C8 C9 C10 106.9(4)
C8 C9 H9 126.5
C10 C9 H9 126.5
N3 C10 C9 110.7(4)
N3 C10 C11 120.9(4)
C9 C10 C11 128.3(4)
C10 C11 H11A 109.5
C10 C11 H11B 109.5
H11A C11 H11B 109.5
C10 C11 H11C 109.5
H11A C11 H11C 109.5
H11B C11 H11C 109.5
N4 C12 S1 176.5(4)
N5 C13 S2 179.4(5)
O4 C14 O5 126.0(4)
O4 C14 C15 116.7(4)
O5 C14 C15 117.3(4)
N6 C15 C16 121.4(4)
N6 C15 C14 112.6(4)
C16 C15 C14 126.0(4)
C15 C16 C17 118.5(4)
C15 C16 H16 120.7
C17 C16 H16 120.7
C18 C17 C16 120.1(4)
C18 C17 H17 119.9
C16 C17 H17 119.9
C17 C18 C19 118.4(4)
C17 C18 H18 120.8
C19 C18 H18 120.8
N6 C19 C18 121.3(4)
N6 C19 N7 111.8(4)
C18 C19 N7 126.8(4)
C21 C20 H20A 109.5
C21 C20 H20B 109.5
H20A C20 H20B 109.5
C21 C20 H20C 109.5
H20A C20 H20C 109.5
H20B C20 H20C 109.5
C22 C21 N7 105.2(4)
C22 C21 C20 129.6(5)
N7 C21 C20 125.1(5)
C21 C22 C23 108.3(4)
C21 C22 H22 125.8
C23 C22 H22 125.8
N8 C23 C22 110.0(5)
N8 C23 C24 119.5(5)
C22 C23 C24 130.4(5)
C23 C24 H24A 109.5
C23 C24 H24B 109.5
H24A C24 H24B 109.5
C23 C24 H24C 109.5
H24A C24 H24C 109.5
H24B C24 H24C 109.5
O7 C25 O6 126.8(4)
O7 C25 C26 116.8(4)
O6 C25 C26 116.3(4)
N9 C26 C27 121.6(4)
N9 C26 C25 112.6(4)
C27 C26 C25 125.8(4)
C26 C27 C28 117.6(4)
C26 C27 H27 121.2
C28 C27 H27 121.2
C29 C28 C27 121.4(5)
C29 C28 H28 119.3
C27 C28 H28 119.3
C28 C29 C30 117.2(5)
C28 C29 H29 121.4
C30 C29 H29 121.4
N9 C30 C29 121.5(4)
N9 C30 N10 113.1(4)
C29 C30 N10 125.5(4)
C32 C31 H31A 109.5
C32 C31 H31B 109.5
H31A C31 H31B 109.5
C32 C31 H31C 109.5
H31A C31 H31C 109.5
H31B C31 H31C 109.5
C33 C32 N10 104.7(5)
C33 C32 C31 129.8(5)
N10 C32 C31 125.5(5)
C32 C33 C34 108.9(5)
C32 C33 H33 125.5
C34 C33 H33 125.5
N11 C34 C33 110.3(5)
N11 C34 C35 120.6(5)
C33 C34 C35 129.1(5)
C34 C35 H35A 109.5
C34 C35 H35B 109.5
H35A C35 H35B 109.5
C34 C35 H35C 109.5
H35A C35 H35C 109.5
H35B C35 H35C 109.5

loop_
_geom_bond_atom_site_label_1
_geom_bond_atom_site_label_2
_geom_bond_distance
_geom_bond_publ_flag
Ni1 N5 1.998(4) y
Ni1 N1 2.025(3) y
Ni1 N4 2.060(4) y
Ni1 N3 2.111(3) y
Ni1 O3 2.121(3) y
Ni1 O1 2.168(3) y
Ni2 N9 1.983(3) y
Ni2 N6 1.991(3) y
Ni2 O6 2.074(3) y
Ni2 N8 2.114(4) y
Ni2 O4 2.119(3) y
Ni2 N11 2.140(4) y
N1 C6 1.325(4) ?
N1 C2 1.339(5) ?
N2 C8 1.369(5) ?
N2 N3 1.387(4) ?
N2 C6 1.411(5) ?
N3 C10 1.316(5) ?
N4 C12 1.143(6) ?
N5 C13 1.147(5) ?
N6 C15 1.331(5) ?
N6 C19 1.334(5) ?
N7 C21 1.370(5) ?
N7 N8 1.385(5) ?
N7 C19 1.406(5) ?
N8 C23 1.313(5) ?
N9 C30 1.324(5) ?
N9 C26 1.328(5) ?
N10 C32 1.379(5) ?
N10 N11 1.387(5) ?
N10 C30 1.411(5) ?
N11 C34 1.324(5) ?
O1 C1 1.223(5) ?
O2 C1 1.296(5) ?
O2 H2 0.8200 ?
O3 H3A 0.8500 ?
O3 H3B 0.8500 ?
O4 C14 1.248(5) ?
O5 C14 1.250(5) ?
O6 C25 1.255(5) ?
O7 C25 1.248(5) ?
S1 C12 1.628(6) ?
S2 C13 1.618(5) ?
C1 C2 1.508(5) ?
C2 C3 1.377(5) ?
C3 C4 1.390(5) ?
C3 H3 0.9300 ?
C4 C5 1.374(6) ?
C4 H4 0.9300 ?
C5 C6 1.380(5) ?
C5 H5 0.9300 ?
C7 C8 1.485(6) ?
C7 H7A 0.9600 ?
C7 H7B 0.9600 ?
C7 H7C 0.9600 ?
C8 C9 1.369(6) ?
C9 C10 1.402(6) ?
C9 H9 0.9300 ?
C10 C11 1.488(6) ?
C11 H11A 0.9600 ?
C11 H11B 0.9600 ?
C11 H11C 0.9600 ?
C14 C15 1.511(5) ?
C15 C16 1.372(5) ?
C16 C17 1.378(6) ?
C16 H16 0.9300 ?
C17 C18 1.369(7) ?
C17 H17 0.9300 ?
C18 C19 1.380(6) ?
C18 H18 0.9300 ?
C20 C21 1.501(6) ?
C20 H20A 0.9600 ?
C20 H20B 0.9600 ?
C20 H20C 0.9600 ?
C21 C22 1.349(7) ?
C22 C23 1.395(7) ?
C22 H22 0.9300 ?
C23 C24 1.493(7) ?
C24 H24A 0.9600 ?
C24 H24B 0.9600 ?
C24 H24C 0.9600 ?
C25 C26 1.513(6) ?
C26 C27 1.362(6) ?
C27 C28 1.376(7) ?
C27 H27 0.9300 ?
C28 C29 1.372(7) ?
C28 H28 0.9300 ?
C29 C30 1.377(6) ?
C29 H29 0.9300 ?
C31 C32 1.494(7) ?
C31 H31A 0.9600 ?
C31 H31B 0.9600 ?
C31 H31C 0.9600 ?
C32 C33 1.349(7) ?
C33 C34 1.386(7) ?
C33 H33 0.9300 ?
C34 C35 1.486(7) ?
C35 H35A 0.9600 ?
C35 H35B 0.9600 ?
C35 H35C 0.9600 ?

loop_
_geom_hbond_atom_site_label_D
_geom_hbond_atom_site_label_H
_geom_hbond_atom_site_label_A
_geom_hbond_site_symmetry_A
_geom_hbond_distance_DH
_geom_hbond_distance_HA
_geom_hbond_distance_DA
_geom_hbond_angle_DHA
O2 H2 O5 3_576 0.82 1.67 2.479(4) 170
O3 H3A O7 3_566 0.85 1.82 2.674(4) 180
O3 H3B S1 1_545 0.85 2.38 3.221(3) 173

loop_
_geom_torsion_atom_site_label_1
_geom_torsion_atom_site_label_2
_geom_torsion_atom_site_label_3
_geom_torsion_atom_site_label_4
_geom_torsion
N4 Ni1 N1 C6 -93.8(3)
N3 Ni1 N1 C6 2.7(3)
O3 Ni1 N1 C6 94.7(3)
O1 Ni1 N1 C6 178.1(3)
N4 Ni1 N1 C2 82.4(3)
N3 Ni1 N1 C2 178.9(3)
O3 Ni1 N1 C2 -89.1(3)
O1 Ni1 N1 C2 -5.6(3)
C8 N2 N3 C10 -0.1(4)
C6 N2 N3 C10 -179.7(4)
C8 N2 N3 Ni1 177.2(3)
C6 N2 N3 Ni1 -2.4(4)
N5 Ni1 N3 C10 -2.2(5)
N1 Ni1 N3 C10 175.9(5)
N4 Ni1 N3 C10 -95.7(5)
O3 Ni1 N3 C10 86.2(5)
O1 Ni1 N3 C10 166.3(4)
N5 Ni1 N3 N2 -178.1(3)
N1 Ni1 N3 N2 0.0(2)
N4 Ni1 N3 N2 88.3(3)
O3 Ni1 N3 N2 -89.8(3)
O1 Ni1 N3 N2 -9.7(4)
N5 Ni1 N4 C12 91(2)
N1 Ni1 N4 C12 -87(2)
N3 Ni1 N4 C12 -163(2)
O1 Ni1 N4 C12 -10(2)
O6 Ni2 N6 C15 -90.5(3)
N8 Ni2 N6 C15 175.3(3)
O4 Ni2 N6 C15 -5.3(3)
N11 Ni2 N6 C15 85.2(3)
O6 Ni2 N6 C19 97.0(3)
N8 Ni2 N6 C19 2.8(3)
O4 Ni2 N6 C19 -177.8(3)
N11 Ni2 N6 C19 -87.2(3)
C21 N7 N8 C23 -1.4(5)
C19 N7 N8 C23 177.7(4)
C21 N7 N8 Ni2 174.0(3)
C19 N7 N8 Ni2 -6.9(4)
N9 Ni2 N8 C23 -3.5(5)
N6 Ni2 N8 C23 175.1(5)
O6 Ni2 N8 C23 77.0(5)
O4 Ni2 N8 C23 173.7(4)
N11 Ni2 N8 C23 -80.0(5)
N9 Ni2 N8 N7 -176.3(3)
N6 Ni2 N8 N7 2.3(3)
O6 Ni2 N8 N7 -95.7(3)
O4 Ni2 N8 N7 1.0(5)
N11 Ni2 N8 N7 107.3(3)
O6 Ni2 N9 C30 -179.3(4)
N8 Ni2 N9 C30 -86.2(3)
O4 Ni2 N9 C30 95.0(3)
N11 Ni2 N9 C30 3.0(3)
O6 Ni2 N9 C26 0.0(3)
N8 Ni2 N9 C26 93.1(3)
O4 Ni2 N9 C26 -85.8(3)
N11 Ni2 N9 C26 -177.7(3)
C32 N10 N11 C34 -1.6(5)
C30 N10 N11 C34 -175.9(4)
C32 N10 N11 Ni2 174.7(3)
C30 N10 N11 Ni2 0.3(4)
N9 Ni2 N11 C34 172.4(5)
N6 Ni2 N11 C34 -3.1(5)
O6 Ni2 N11 C34 167.0(4)
N8 Ni2 N11 C34 -80.1(5)
O4 Ni2 N11 C34 75.5(5)
N9 Ni2 N11 N10 -1.6(3)
N6 Ni2 N11 N10 -177.2(3)
O6 Ni2 N11 N10 -7.1(5)
N8 Ni2 N11 N10 105.9(3)
O4 Ni2 N11 N10 -98.6(3)
N5 Ni1 O1 C1 -178.8(3)
N1 Ni1 O1 C1 3.0(3)
N4 Ni1 O1 C1 -87.4(3)
N3 Ni1 O1 C1 12.5(4)
O3 Ni1 O1 C1 94.6(3)
N9 Ni2 O4 C14 179.9(3)
N6 Ni2 O4 C14 1.2(3)
O6 Ni2 O4 C14 101.2(3)
N8 Ni2 O4 C14 2.5(5)
N11 Ni2 O4 C14 -103.8(3)
N9 Ni2 O6 C25 -3.0(3)
N6 Ni2 O6 C25 172.8(3)
N8 Ni2 O6 C25 -110.0(3)
O4 Ni2 O6 C25 95.4(3)
N11 Ni2 O6 C25 2.5(5)
Ni1 O1 C1 O2 -179.1(3)
Ni1 O1 C1 C2 -0.2(5)
C6 N1 C2 C3 1.8(6)
Ni1 N1 C2 C3 -174.4(3)
C6 N1 C2 C1 -176.8(3)
Ni1 N1 C2 C1 7.0(4)
O1 C1 C2 N1 -4.3(6)
O2 C1 C2 N1 174.7(3)
O1 C1 C2 C3 177.1(4)
O2 C1 C2 C3 -3.8(6)
N1 C2 C3 C4 -1.1(6)
C1 C2 C3 C4 177.3(4)
C2 C3 C4 C5 0.1(6)
C3 C4 C5 C6 0.1(7)
C2 N1 C6 C5 -1.6(6)
Ni1 N1 C6 C5 174.5(3)
C2 N1 C6 N2 179.2(3)
Ni1 N1 C6 N2 -4.6(5)
C4 C5 C6 N1 0.7(6)
C4 C5 C6 N2 179.7(4)
C8 N2 C6 N1 -175.0(4)
N3 N2 C6 N1 4.4(5)
C8 N2 C6 C5 5.8(7)
N3 N2 C6 C5 -174.7(4)
N3 N2 C8 C9 0.0(5)
C6 N2 C8 C9 179.5(4)
N3 N2 C8 C7 -175.4(4)
C6 N2 C8 C7 4.1(7)
N2 C8 C9 C10 0.1(5)
C7 C8 C9 C10 175.3(4)
N2 N3 C10 C9 0.2(5)
Ni1 N3 C10 C9 -175.9(4)
N2 N3 C10 C11 176.7(4)
Ni1 N3 C10 C11 0.6(8)
C8 C9 C10 N3 -0.2(5)
C8 C9 C10 C11 -176.3(5)
Ni2 O4 C14 O5 -176.4(4)
Ni2 O4 C14 C15 2.7(5)
C19 N6 C15 C16 1.6(6)
Ni2 N6 C15 C16 -170.9(3)
C19 N6 C15 C14 -179.4(4)
Ni2 N6 C15 C14 8.0(5)
O4 C14 C15 N6 -7.0(6)
O5 C14 C15 N6 172.2(4)
O4 C14 C15 C16 172.0(4)
O5 C14 C15 C16 -8.9(7)
N6 C15 C16 C17 -0.2(7)
C14 C15 C16 C17 -179.0(4)
C15 C16 C17 C18 -1.5(8)
C16 C17 C18 C19 1.7(8)
C15 N6 C19 C18 -1.4(6)
Ni2 N6 C19 C18 170.9(4)
C15 N6 C19 N7 -179.4(4)
Ni2 N6 C19 N7 -7.2(5)
C17 C18 C19 N6 -0.3(7)
C17 C18 C19 N7 177.4(5)
C21 N7 C19 N6 -172.1(4)
N8 N7 C19 N6 9.0(5)
C21 N7 C19 C18 10.0(8)
N8 N7 C19 C18 -168.9(4)
N8 N7 C21 C22 1.7(5)
C19 N7 C21 C22 -177.3(4)
N8 N7 C21 C20 -177.2(4)
C19 N7 C21 C20 3.9(8)
N7 C21 C22 C23 -1.3(6)
C20 C21 C22 C23 177.5(5)
N7 N8 C23 C22 0.5(5)
Ni2 N8 C23 C22 -172.5(4)
N7 N8 C23 C24 -178.0(4)
Ni2 N8 C23 C24 9.0(8)
C21 C22 C23 N8 0.5(6)
C21 C22 C23 C24 178.8(5)
Ni2 O6 C25 O7 -172.6(4)
Ni2 O6 C25 C26 5.1(5)
C30 N9 C26 C27 1.4(7)
Ni2 N9 C26 C27 -177.9(4)
C30 N9 C26 C25 -178.2(4)
Ni2 N9 C26 C25 2.5(5)
O7 C25 C26 N9 172.8(4)
O6 C25 C26 N9 -5.1(6)
O7 C25 C26 C27 -6.7(7)
O6 C25 C26 C27 175.3(5)
N9 C26 C27 C28 1.6(8)
C25 C26 C27 C28 -178.9(5)
C26 C27 C28 C29 -2.4(9)
C27 C28 C29 C30 0.4(10)
C26 N9 C30 C29 -3.5(7)
Ni2 N9 C30 C29 175.7(4)
C26 N9 C30 N10 177.0(4)
Ni2 N9 C30 N10 -3.7(5)
C28 C29 C30 N9 2.6(8)
C28 C29 C30 N10 -178.1(5)
C32 N10 C30 N9 -170.9(4)
N11 N10 C30 N9 1.9(5)
C32 N10 C30 C29 9.7(8)
N11 N10 C30 C29 -177.5(5)
N11 N10 C32 C33 2.1(5)
C30 N10 C32 C33 175.2(5)
N11 N10 C32 C31 -178.4(5)
C30 N10 C32 C31 -5.3(8)
N10 C32 C33 C34 -1.8(6)
C31 C32 C33 C34 178.7(6)
N10 N11 C34 C33 0.4(5)
Ni2 N11 C34 C33 -173.9(4)
N10 N11 C34 C35 -179.6(4)
Ni2 N11 C34 C35 6.0(8)
C32 C33 C34 N11 0.9(7)
C32 C33 C34 C35 -179.0(5)
